data_4027167
loop_
_publ_author_name
'Douglass F. Taber'
'Peter W. DeMatteo'

_publ_section_title
;
 A Piperidine Chiron for the Veratrum Alkaloids
;
_journal_name_full 'Journal of Organic Chemistry'
_journal_page_first 4235
_journal_page_last 4241
_journal_paper_doi 10.1021/jo2026228
_journal_volume 77
_journal_year 2012
_chemical_formula_sum 'C17 H23 N O3 S'
_chemical_formula_weight 321.42
_chemical_name_systematic
;
 ?
;
_space_group_IT_number 19
_symmetry_cell_setting orthorhombic
_symmetry_space_group_name_Hall 'P 2ac 2ab'
_symmetry_space_group_name_H-M 'P 21 21 21'
_atom_sites_solution_hydrogens geom
_atom_sites_solution_primary direct
_atom_sites_solution_secondary difmap
_audit_creation_method SHELXL-97
_cell_angle_alpha 90.00
_cell_angle_beta 90.00
_cell_angle_gamma 90.00
_cell_formula_units_Z 4
_cell_length_a 8.0082(11)
_cell_length_b 14.727(2)
_cell_length_c 14.749(2)
_cell_measurement_reflns_used 1015
_cell_measurement_temperature 200(2)
_cell_measurement_theta_max 18.99
_cell_measurement_theta_min 2.76
_cell_volume 1739.4(4)
_computing_cell_refinement 'SAINT (Bruker, 2002)'
_computing_data_collection 'SMART (Bruker, 2002)'
_computing_data_reduction SAINT
_computing_molecular_graphics 'SHELXTL (Sheldrick, 2001)'
_computing_publication_material 'SHELXTL (Sheldrick, 2001)'
_computing_structure_refinement 'SHELXL-97 (Sheldrick, 1997)'
_computing_structure_solution 'SHELXS-97 (Sheldrick, 1990)'
_diffrn_ambient_temperature 200(2)
_diffrn_detector_area_resol_mean 836.6
_diffrn_measured_fraction_theta_full 1.000
_diffrn_measured_fraction_theta_max 0.998
_diffrn_measurement_device_type 'Bruker AXS APEX diffractometer'
_diffrn_measurement_method \w
_diffrn_radiation_monochromator graphite
_diffrn_radiation_source 'fine-focus sealed tube'
_diffrn_radiation_type MoK\a
_diffrn_radiation_wavelength 0.71073
_diffrn_reflns_av_R_equivalents 0.0797
_diffrn_reflns_av_sigmaI/netI 0.0604
_diffrn_reflns_limit_h_max 10
_diffrn_reflns_limit_h_min -10
_diffrn_reflns_limit_k_max 19
_diffrn_reflns_limit_k_min -19
_diffrn_reflns_limit_l_max 19
_diffrn_reflns_limit_l_min -19
_diffrn_reflns_number 23708
_diffrn_reflns_theta_full 25.00
_diffrn_reflns_theta_max 28.34
_diffrn_reflns_theta_min 1.95
_diffrn_standards_decay_% 1
_diffrn_standards_interval_count 0
_diffrn_standards_interval_time 0
_diffrn_standards_number 0
_exptl_absorpt_coefficient_mu 0.198
_exptl_absorpt_correction_T_max 0.9773
_exptl_absorpt_correction_T_min 0.9380
_exptl_absorpt_correction_type multi-scan
_exptl_absorpt_process_details 'SADABS (Sheldrick, 2003)'
_exptl_crystal_colour colourless
_exptl_crystal_density_diffrn 1.227
_exptl_crystal_description block
_exptl_crystal_F_000 688
_exptl_crystal_size_max 0.33
_exptl_crystal_size_mid 0.22
_exptl_crystal_size_min 0.12
_refine_diff_density_max 0.356
_refine_diff_density_min -0.242
_refine_diff_density_rms 0.049
_refine_ls_abs_structure_details 'Flack H D (1983), Acta Cryst. A39, 876-881'
_refine_ls_abs_structure_Flack 0.09(9)
_refine_ls_extinction_method none
_refine_ls_goodness_of_fit_ref 1.032
_refine_ls_hydrogen_treatment mixed
_refine_ls_matrix_type full
_refine_ls_number_parameters 202
_refine_ls_number_reflns 4335
_refine_ls_number_restraints 0
_refine_ls_restrained_S_all 1.032
_refine_ls_R_factor_all 0.0770
_refine_ls_R_factor_gt 0.0527
_refine_ls_shift/su_max 0.000
_refine_ls_shift/su_mean 0.000
_refine_ls_structure_factor_coef Fsqd
_refine_ls_weighting_details 'calc w=1/[\s^2^(Fo^2^)+(0.0648P)^2^] where P=(Fo^2^+2Fc^2^)/3'
_refine_ls_weighting_scheme calc
_refine_ls_wR_factor_gt 0.1179
_refine_ls_wR_factor_ref 0.1301
_reflns_number_gt 3273
_reflns_number_total 4335
_reflns_threshold_expression >2sigma(I)
_cod_data_source_file jo2026228_si_005.cif
_cod_data_source_block dout048
_cod_original_cell_volume 1739.5(4)
_cod_database_code 4027167

loop_
_symmetry_equiv_pos_as_xyz
'x, y, z'
'-x+1/2, -y, z+1/2'
'-x, y+1/2, -z+1/2'
'x+1/2, -y+1/2, -z'

loop_
_atom_site_label
_atom_site_type_symbol
_atom_site_fract_x
_atom_site_fract_y
_atom_site_fract_z
_atom_site_U_iso_or_equiv
_atom_site_adp_type
_atom_site_occupancy
_atom_site_symmetry_multiplicity
_atom_site_calc_flag
_atom_site_refinement_flags
S1 S 0.76640(8) 0.13519(4) -0.01693(4) 0.03309(17) Uani 1 1 d .
O1 O 0.9183(2) 0.08873(13) -0.03857(12) 0.0400(5) Uani 1 1 d .
O2 O 0.7177(3) 0.21356(13) -0.06859(12) 0.0462(5) Uani 1 1 d .
O3 O 1.0814(2) 0.17896(12) 0.20922(12) 0.0370(4) Uani 1 1 d .
H3A H 1.1227 0.2124 0.1689 0.056 Uiso 1 1 calc R
N1 N 0.7801(3) 0.16972(13) 0.08752(13) 0.0302(5) Uani 1 1 d .
C1 C 0.4410(3) 0.08290(18) -0.03340(18) 0.0379(6) Uani 1 1 d .
H1A H 0.4167 0.1456 -0.0408 0.045 Uiso 1 1 calc R
C2 C 0.3139(3) 0.0196(2) -0.03420(19) 0.0452(7) Uani 1 1 d .
H2A H 0.2017 0.0390 -0.0420 0.054 Uiso 1 1 calc R
C3 C 0.3488(4) -0.0729(2) -0.0237(2) 0.0460(7) Uani 1 1 d .
C4 C 0.5131(4) -0.09944(19) -0.01261(19) 0.0443(7) Uani 1 1 d .
H4A H 0.5384 -0.1621 -0.0056 0.053 Uiso 1 1 calc R
C5 C 0.6411(3) -0.03691(18) -0.01155(19) 0.0389(6) Uani 1 1 d .
H5A H 0.7534 -0.0562 -0.0039 0.047 Uiso 1 1 calc R
C6 C 0.6042(3) 0.05432(17) -0.02177(18) 0.0315(5) Uani 1 1 d .
C7 C 0.2085(5) -0.1417(3) -0.0251(3) 0.0733(11) Uani 1 1 d .
H7A H 0.2544 -0.2027 -0.0163 0.110 Uiso 1 1 calc R
H7B H 0.1507 -0.1387 -0.0836 0.110 Uiso 1 1 calc R
H7C H 0.1294 -0.1281 0.0238 0.110 Uiso 1 1 calc R
C8 C 0.6434(3) 0.22738(18) 0.12194(19) 0.0376(6) Uani 1 1 d .
H8A H 0.5331 0.1992 0.1108 0.045 Uiso 1 1 calc R
H8B H 0.6459 0.2884 0.0938 0.045 Uiso 1 1 calc R
C9 C 0.6815(4) 0.2323(2) 0.22215(19) 0.0415(7) Uani 1 1 d .
H9A H 0.7785 0.2740 0.2317 0.050 Uiso 1 1 calc R
C10 C 0.7355(3) 0.13561(19) 0.24362(17) 0.0415(6) Uani 1 1 d .
H10A H 0.6372 0.0967 0.2558 0.050 Uiso 1 1 calc R
H10B H 0.8096 0.1345 0.2973 0.050 Uiso 1 1 calc R
C11 C 0.8295(3) 0.10242(17) 0.15871(17) 0.0311(6) Uani 1 1 d .
H11A H 0.7869 0.0410 0.1413 0.037 Uiso 1 1 calc R
C12 C 0.5337(4) 0.2660(2) 0.2786(2) 0.0560(9) Uani 1 1 d .
H12A H 0.5657 0.2681 0.3427 0.084 Uiso 1 1 calc R
H12B H 0.4391 0.2246 0.2709 0.084 Uiso 1 1 calc R
H12C H 0.5018 0.3270 0.2583 0.084 Uiso 1 1 calc R
C13 C 1.0195(3) 0.09831(16) 0.16901(17) 0.0296(5) Uani 1 1 d .
H13A H 1.0715 0.0904 0.1079 0.036 Uiso 1 1 calc R
C14 C 1.0751(3) 0.01975(17) 0.23124(17) 0.0338(6) Uani 1 1 d .
H14A H 1.0393 0.0351 0.2944 0.041 Uiso 1 1 calc R
C15 C 1.2657(4) 0.0113(2) 0.23151(19) 0.0470(7) Uani 1 1 d .
H15A H 1.2989 -0.0385 0.2718 0.071 Uiso 1 1 calc R
H15C H 1.3151 0.0682 0.2530 0.071 Uiso 1 1 calc R
H15D H 1.3050 -0.0014 0.1699 0.071 Uiso 1 1 calc R
C16 C 0.9955(4) -0.0669(2) 0.2065(2) 0.0450(7) Uani 1 1 d .
C17 C 0.9367(5) -0.1369(2) 0.1882(3) 0.0613(10) Uani 1 1 d .
H17 H 0.895(4) -0.189(2) 0.180(3) 0.074 Uiso 1 1 d .

loop_
_atom_site_aniso_label
_atom_site_aniso_U_11
_atom_site_aniso_U_22
_atom_site_aniso_U_33
_atom_site_aniso_U_23
_atom_site_aniso_U_13
_atom_site_aniso_U_12
S1 0.0300(3) 0.0385(3) 0.0307(3) 0.0070(3) -0.0028(3) 0.0013(3)
O1 0.0281(9) 0.0541(12) 0.0377(10) 0.0023(9) 0.0003(8) 0.0039(9)
O2 0.0475(12) 0.0478(11) 0.0435(10) 0.0173(9) -0.0069(9) 0.0017(10)
O3 0.0389(11) 0.0338(9) 0.0384(10) 0.0057(8) -0.0040(8) -0.0110(8)
N1 0.0265(11) 0.0298(10) 0.0342(10) 0.0048(9) -0.0029(9) 0.0016(9)
C1 0.0334(14) 0.0440(16) 0.0363(15) -0.0037(12) -0.0031(12) 0.0067(12)
C2 0.0261(13) 0.071(2) 0.0389(16) -0.0150(14) -0.0002(12) 0.0014(13)
C3 0.0476(17) 0.0600(19) 0.0304(14) -0.0098(15) 0.0068(14) -0.0139(14)
C4 0.0554(18) 0.0370(14) 0.0405(15) -0.0008(14) 0.0012(15) -0.0038(13)
C5 0.0363(14) 0.0420(15) 0.0385(15) -0.0008(13) -0.0022(12) 0.0045(11)
C6 0.0286(13) 0.0376(13) 0.0284(12) -0.0005(12) -0.0007(11) -0.0008(10)
C7 0.063(2) 0.087(3) 0.070(2) -0.013(2) 0.0078(19) -0.036(2)
C8 0.0321(14) 0.0324(14) 0.0483(16) 0.0013(12) 0.0019(12) 0.0045(11)
C9 0.0325(15) 0.0442(16) 0.0478(16) -0.0084(13) 0.0010(12) -0.0050(12)
C10 0.0361(15) 0.0526(16) 0.0359(13) 0.0058(12) 0.0053(12) -0.0017(15)
C11 0.0306(13) 0.0301(13) 0.0325(13) 0.0064(11) -0.0033(11) -0.0037(11)
C12 0.0451(19) 0.060(2) 0.063(2) -0.0158(17) 0.0130(16) -0.0047(16)
C13 0.0309(13) 0.0318(13) 0.0262(12) 0.0033(11) -0.0012(10) 0.0002(11)
C14 0.0356(14) 0.0344(14) 0.0314(14) 0.0047(11) -0.0061(11) 0.0027(12)
C15 0.0449(18) 0.0504(17) 0.0458(15) 0.0046(13) -0.0091(14) 0.0104(14)
C16 0.0518(18) 0.0356(16) 0.0477(17) 0.0130(14) -0.0080(15) 0.0056(14)
C17 0.074(2) 0.0342(16) 0.076(2) 0.0120(18) -0.0151(19) -0.0064(19)

loop_
_atom_type_symbol
_atom_type_description
_atom_type_scat_dispersion_real
_atom_type_scat_dispersion_imag
_atom_type_scat_source
C C 0.0033 0.0016 'International Tables Vol C Tables 4.2.6.8 and 6.1.1.4'
H H 0.0000 0.0000 'International Tables Vol C Tables 4.2.6.8 and 6.1.1.4'
N N 0.0061 0.0033 'International Tables Vol C Tables 4.2.6.8 and 6.1.1.4'
O O 0.0106 0.0060 'International Tables Vol C Tables 4.2.6.8 and 6.1.1.4'
S S 0.1246 0.1234 'International Tables Vol C Tables 4.2.6.8 and 6.1.1.4'

loop_
_geom_angle_atom_site_label_1
_geom_angle_atom_site_label_2
_geom_angle_atom_site_label_3
_geom_angle
O1 S1 O2 119.76(12)
O1 S1 N1 107.67(11)
O2 S1 N1 105.63(11)
O1 S1 C6 107.09(12)
O2 S1 C6 108.72(12)
N1 S1 C6 107.40(12)
C8 N1 C11 109.62(19)
C8 N1 S1 117.14(16)
C11 N1 S1 118.38(16)
C2 C1 C6 119.5(2)
C1 C2 C3 120.6(3)
C4 C3 C2 118.6(3)
C4 C3 C7 121.3(3)
C2 C3 C7 120.1(3)
C5 C4 C3 121.4(3)
C4 C5 C6 119.2(2)
C1 C6 C5 120.7(2)
C1 C6 S1 119.7(2)
C5 C6 S1 119.57(19)
N1 C8 C9 102.4(2)
C8 C9 C10 102.5(2)
C8 C9 C12 113.1(3)
C10 C9 C12 114.2(2)
C9 C10 C11 105.5(2)
N1 C11 C13 111.0(2)
N1 C11 C10 103.4(2)
C13 C11 C10 114.7(2)
O3 C13 C11 110.9(2)
O3 C13 C14 106.18(19)
C11 C13 C14 112.1(2)
C16 C14 C15 111.2(2)
C16 C14 C13 112.2(2)
C15 C14 C13 110.5(2)
C17 C16 C14 177.9(3)

loop_
_geom_bond_atom_site_label_1
_geom_bond_atom_site_label_2
_geom_bond_distance
S1 O1 1.4315(19)
S1 O2 1.4369(18)
S1 N1 1.626(2)
S1 C6 1.764(2)
O3 C13 1.417(3)
N1 C8 1.475(3)
N1 C11 1.497(3)
C1 C2 1.381(4)
C1 C6 1.383(3)
C2 C3 1.400(4)
C3 C4 1.382(4)
C3 C7 1.513(4)
C4 C5 1.378(4)
C5 C6 1.384(3)
C8 C9 1.511(4)
C9 C10 1.522(4)
C9 C12 1.529(4)
C10 C11 1.541(4)
C11 C13 1.530(3)
C13 C14 1.542(3)
C14 C16 1.473(4)
C14 C15 1.531(4)
C16 C17 1.164(4)

loop_
_geom_hbond_atom_site_label_D
_geom_hbond_atom_site_label_H
_geom_hbond_atom_site_label_A
_geom_hbond_distance_DH
_geom_hbond_distance_HA
_geom_hbond_distance_DA
_geom_hbond_angle_DHA
_geom_hbond_site_symmetry_A
O3 H3A O2 0.84 1.99 2.828(2) 176.9 4

loop_
_geom_torsion_atom_site_label_1
_geom_torsion_atom_site_label_2
_geom_torsion_atom_site_label_3
_geom_torsion_atom_site_label_4
_geom_torsion
O1 S1 N1 C8 174.23(18)
O2 S1 N1 C8 45.2(2)
C6 S1 N1 C8 -70.7(2)
O1 S1 N1 C11 -50.9(2)
O2 S1 N1 C11 -179.94(18)
C6 S1 N1 C11 64.2(2)
C6 C1 C2 C3 -0.2(4)
C1 C2 C3 C4 -0.1(4)
C1 C2 C3 C7 -179.7(3)
C2 C3 C4 C5 0.2(4)
C7 C3 C4 C5 179.8(3)
C3 C4 C5 C6 0.0(4)
C2 C1 C6 C5 0.4(4)
C2 C1 C6 S1 -177.9(2)
C4 C5 C6 C1 -0.3(4)
C4 C5 C6 S1 178.0(2)
O1 S1 C6 C1 -158.9(2)
O2 S1 C6 C1 -28.2(3)
N1 S1 C6 C1 85.7(2)
O1 S1 C6 C5 22.8(3)
O2 S1 C6 C5 153.5(2)
N1 S1 C6 C5 -92.6(2)
C11 N1 C8 C9 32.1(3)
S1 N1 C8 C9 170.63(17)
N1 C8 C9 C10 -40.6(3)
N1 C8 C9 C12 -164.0(2)
C8 C9 C10 C11 35.1(3)
C12 C9 C10 C11 157.8(2)
C8 N1 C11 C13 -133.5(2)
S1 N1 C11 C13 88.5(2)
C8 N1 C11 C10 -10.1(3)
S1 N1 C11 C10 -148.10(18)
C9 C10 C11 N1 -15.8(3)
C9 C10 C11 C13 105.2(2)
N1 C11 C13 O3 70.1(3)
C10 C11 C13 O3 -46.6(3)
N1 C11 C13 C14 -171.43(19)
C10 C11 C13 C14 71.9(3)
O3 C13 C14 C16 170.2(2)
C11 C13 C14 C16 49.0(3)
O3 C13 C14 C15 -65.1(3)
C11 C13 C14 C15 173.7(2)
C15 C14 C16 C17 33(11)
C13 C14 C16 C17 158(10)
